data_1506056
loop_
_publ_author_name
'Chedid, Roland Bou'
'Fr\"ohlich, Roland'
'Hoppe, Dieter'

_publ_section_title
;
 Asymmetric gamma-deprotonation and homoaldol reaction of 1,3-dien-2-yl
 carbamates: stereo- and regiochemistry.
;
_journal_issue 14
_journal_name_full 'Organic letters'
_journal_page_first 3061
_journal_page_last 3064
_journal_paper_doi 10.1021/ol061005p
_journal_volume 8
_journal_year 2006
_chemical_formula_sum 'C24 H37 N O3'
_chemical_formula_weight 387.55
_chemical_name_systematic
; 
 ? 
;
_space_group_IT_number 18
_symmetry_cell_setting orthorhombic
_symmetry_space_group_name_Hall 'P 2 2ab'
_symmetry_space_group_name_H-M 'P 21 21 2'
_atom_sites_solution_hydrogens geom
_atom_sites_solution_primary direct
_atom_sites_solution_secondary difmap
_audit_creation_method SHELXL-97
_cell_angle_alpha 90.00
_cell_angle_beta 90.00
_cell_angle_gamma 90.00
_cell_formula_units_Z 4
_cell_length_a 12.005(1)
_cell_length_b 18.675(1)
_cell_length_c 10.778(1)
_cell_measurement_reflns_used 3315
_cell_measurement_temperature 223(2)
_cell_measurement_theta_max 68.25
_cell_measurement_theta_min 0.88
_cell_volume 2416.4(3)
_computing_cell_refinement 'Collect (Nonius B.V., 1998)'
_computing_data_collection 'Collect (Nonius B.V., 1998)'
_computing_data_reduction 'Denzo-SMN (Otwinowski & Minor, 1997)'
_computing_molecular_graphics 'XP (BrukerAXS, 2000)'
_computing_publication_material 'SHHELXL-97 (Sheldrick, 1997)'
_computing_structure_refinement 'SHELXL-97 (Sheldrick, 1997)'
_computing_structure_solution 'SHELXS-97 (Sheldrick, 1990)'
_diffrn_ambient_temperature 223(2)
_diffrn_measured_fraction_theta_full 0.956
_diffrn_measured_fraction_theta_max 0.956
_diffrn_measurement_device_type 'Nonius KappaCCD APEXII'
_diffrn_measurement_method '\w and \f scans'
_diffrn_radiation_monochromator graphite
_diffrn_radiation_source 'fine-focus sealed tube'
_diffrn_radiation_type CuK\a
_diffrn_radiation_wavelength 1.54178
_diffrn_reflns_av_R_equivalents 0.042
_diffrn_reflns_av_sigmaI/netI 0.0356
_diffrn_reflns_limit_h_max 14
_diffrn_reflns_limit_h_min -14
_diffrn_reflns_limit_k_max 22
_diffrn_reflns_limit_k_min -22
_diffrn_reflns_limit_l_max 12
_diffrn_reflns_limit_l_min -12
_diffrn_reflns_number 10334
_diffrn_reflns_theta_full 68.20
_diffrn_reflns_theta_max 68.20
_diffrn_reflns_theta_min 4.10
_exptl_absorpt_coefficient_mu 0.541
_exptl_absorpt_correction_T_max 0.9233
_exptl_absorpt_correction_T_min 0.8546
_exptl_absorpt_correction_type multi-scan
_exptl_absorpt_process_details 'Denzo (Otwinowski, Borek, Majewski & Minor, 2003)'
_exptl_crystal_colour colourless
_exptl_crystal_density_diffrn 1.065
_exptl_crystal_density_method 'not measured'
_exptl_crystal_description pyramide
_exptl_crystal_F_000 848
_exptl_crystal_size_max 0.30
_exptl_crystal_size_mid 0.15
_exptl_crystal_size_min 0.15
_refine_diff_density_max 0.148
_refine_diff_density_min -0.151
_refine_diff_density_rms 0.037
_refine_ls_abs_structure_details 'Flack H D (1983), Acta Cryst. A39, 876-881'
_refine_ls_abs_structure_Flack -0.1(3)
_refine_ls_extinction_method none
_refine_ls_goodness_of_fit_ref 1.078
_refine_ls_hydrogen_treatment riding
_refine_ls_matrix_type full
_refine_ls_number_parameters 262
_refine_ls_number_reflns 4079
_refine_ls_number_restraints 0
_refine_ls_restrained_S_all 1.078
_refine_ls_R_factor_all 0.0724
_refine_ls_R_factor_gt 0.0528
_refine_ls_shift/su_max 0.000
_refine_ls_shift/su_mean 0.000
_refine_ls_structure_factor_coef Fsqd
_refine_ls_weighting_details 'calc w=1/[\s^2^(Fo^2^)+(0.0454P)^2^+0.7965P] where P=(Fo^2^+2Fc^2^)/3'
_refine_ls_weighting_scheme calc
_refine_ls_wR_factor_gt 0.1182
_refine_ls_wR_factor_ref 0.1352
_reflns_number_gt 3261
_reflns_number_total 4079
_reflns_threshold_expression >2sigma(I)
_cod_data_source_file ol061005psi20060524_090608.cif
_cod_data_source_block hop3306
_cod_original_sg_symbol_H-M P21212
_cod_database_code 1506056

loop_
_symmetry_equiv_pos_as_xyz
'x, y, z'
'-x, -y, z'
'-x+1/2, y+1/2, -z'
'x+1/2, -y+1/2, -z'

loop_
_atom_site_label
_atom_site_type_symbol
_atom_site_fract_x
_atom_site_fract_y
_atom_site_fract_z
_atom_site_U_iso_or_equiv
_atom_site_adp_type
_atom_site_occupancy
_atom_site_symmetry_multiplicity
_atom_site_calc_flag
_atom_site_refinement_flags
O1 O 0.32975(15) 0.86055(9) 0.47102(19) 0.0584(5) Uani 1 1 d .
O2 O 0.23443(17) 0.96432(11) 0.4889(2) 0.0740(6) Uani 1 1 d .
O3 O 0.31264(17) 1.01868(8) 0.71729(19) 0.0627(5) Uani 1 1 d .
H3 H 0.2917 1.0008 0.6507 0.094 Uiso 1 1 calc R
N1 N 0.1486(2) 0.86167(15) 0.4268(3) 0.0837(8) Uani 1 1 d .
C1 C 0.5971(4) 0.9174(2) 0.2187(4) 0.1051(13) Uani 1 1 d .
H1A H 0.6534 0.9451 0.2618 0.158 Uiso 1 1 calc R
H1B H 0.5668 0.9456 0.1510 0.158 Uiso 1 1 calc R
H1C H 0.6304 0.8740 0.1859 0.158 Uiso 1 1 calc R
C2 C 0.5056(3) 0.89819(16) 0.3072(3) 0.0721(8) Uani 1 1 d .
H2 H 0.4413 0.8762 0.2752 0.086 Uiso 1 1 calc R
C3 C 0.5104(2) 0.91039(13) 0.4266(3) 0.0553(7) Uani 1 1 d .
H3A H 0.5758 0.9323 0.4559 0.066 Uiso 1 1 calc R
C4 C 0.4263(2) 0.89403(12) 0.5190(3) 0.0501(6) Uani 1 1 d .
C5 C 0.4373(2) 0.90521(12) 0.6394(3) 0.0510(6) Uani 1 1 d .
H5 H 0.5060 0.9239 0.6658 0.061 Uiso 1 1 calc R
C6 C 0.3521(2) 0.89151(12) 0.7390(3) 0.0493(6) Uani 1 1 d .
H6 H 0.2826 0.8755 0.6983 0.059 Uiso 1 1 calc R
C7 C 0.3274(2) 0.96363(12) 0.8066(3) 0.0522(6) Uani 1 1 d .
H7 H 0.3952 0.9760 0.8544 0.063 Uiso 1 1 calc R
C8 C 0.2294(3) 0.96469(15) 0.8990(3) 0.0650(8) Uani 1 1 d .
C9 C 0.2080(3) 1.04296(16) 0.9359(3) 0.0760(9) Uani 1 1 d .
H9A H 0.2759 1.0635 0.9694 0.114 Uiso 1 1 calc R
H9B H 0.1498 1.0448 0.9983 0.114 Uiso 1 1 calc R
H9C H 0.1849 1.0700 0.8635 0.114 Uiso 1 1 calc R
C10 C 0.2575(4) 0.9231(2) 1.0180(4) 0.1081(14) Uani 1 1 d .
H10A H 0.3293 0.9387 1.0492 0.162 Uiso 1 1 calc R
H10B H 0.2603 0.8723 0.9998 0.162 Uiso 1 1 calc R
H10C H 0.2007 0.9322 1.0801 0.162 Uiso 1 1 calc R
C11 C 0.1234(3) 0.93520(17) 0.8386(4) 0.0900(12) Uani 1 1 d .
H11A H 0.0603 0.9437 0.8930 0.135 Uiso 1 1 calc R
H11B H 0.1317 0.8842 0.8248 0.135 Uiso 1 1 calc R
H11C H 0.1110 0.9591 0.7599 0.135 Uiso 1 1 calc R
C12 C 0.2355(2) 0.90055(17) 0.4637(3) 0.0641(7) Uani 1 1 d .
C13 C 0.1803(4) 0.7398(2) 0.5120(5) 0.1350(19) Uani 1 1 d .
H13A H 0.1293 0.7523 0.5784 0.203 Uiso 1 1 calc R
H13B H 0.2561 0.7495 0.5381 0.203 Uiso 1 1 calc R
H13C H 0.1727 0.6893 0.4924 0.203 Uiso 1 1 calc R
C14 C 0.1533(3) 0.7841(2) 0.3978(4) 0.1029(13) Uani 1 1 d .
H14 H 0.0767 0.7704 0.3735 0.124 Uiso 1 1 calc R
C15 C 0.2259(4) 0.7668(2) 0.2876(4) 0.1180(15) Uani 1 1 d .
H15A H 0.3032 0.7759 0.3085 0.177 Uiso 1 1 calc R
H15B H 0.2044 0.7966 0.2180 0.177 Uiso 1 1 calc R
H15C H 0.2168 0.7168 0.2656 0.177 Uiso 1 1 calc R
C16 C -0.0097(5) 0.8955(4) 0.2928(6) 0.197(3) Uani 1 1 d .
H16A H -0.0150 0.8460 0.2661 0.295 Uiso 1 1 calc R
H16B H 0.0375 0.9219 0.2358 0.295 Uiso 1 1 calc R
H16C H -0.0835 0.9168 0.2939 0.295 Uiso 1 1 calc R
C17 C 0.0397(3) 0.8985(3) 0.4213(5) 0.1179(16) Uani 1 1 d .
H17 H 0.0528 0.9496 0.4415 0.142 Uiso 1 1 calc R
C18 C -0.0394(4) 0.8685(4) 0.5197(7) 0.180(3) Uani 1 1 d .
H18A H -0.0050 0.8723 0.6009 0.271 Uiso 1 1 calc R
H18B H -0.0551 0.8186 0.5016 0.271 Uiso 1 1 calc R
H18C H -0.1084 0.8955 0.5190 0.271 Uiso 1 1 calc R
C19 C 0.3903(2) 0.83250(13) 0.8248(3) 0.0540(7) Uani 1 1 d .
C20 C 0.3240(3) 0.77289(14) 0.8453(3) 0.0678(8) Uani 1 1 d .
H20 H 0.2563 0.7685 0.8022 0.081 Uiso 1 1 calc R
C21 C 0.3549(3) 0.72005(18) 0.9272(4) 0.0871(10) Uani 1 1 d .
H21 H 0.3079 0.6805 0.9401 0.104 Uiso 1 1 calc R
C22 C 0.4533(4) 0.7247(2) 0.9898(4) 0.0950(12) Uani 1 1 d .
H22 H 0.4738 0.6891 1.0470 0.114 Uiso 1 1 calc R
C23 C 0.5225(3) 0.7824(2) 0.9680(4) 0.0881(11) Uani 1 1 d .
H23 H 0.5914 0.7853 1.0091 0.106 Uiso 1 1 calc R
C24 C 0.4913(3) 0.83619(17) 0.8863(3) 0.0714(9) Uani 1 1 d .
H24 H 0.5391 0.8753 0.8726 0.086 Uiso 1 1 calc R

loop_
_atom_site_aniso_label
_atom_site_aniso_U_11
_atom_site_aniso_U_22
_atom_site_aniso_U_33
_atom_site_aniso_U_23
_atom_site_aniso_U_13
_atom_site_aniso_U_12
O1 0.0529(10) 0.0496(9) 0.0728(12) -0.0041(9) -0.0062(9) -0.0083(8)
O2 0.0632(12) 0.0632(13) 0.0956(16) -0.0018(12) -0.0149(12) 0.0065(10)
O3 0.0667(12) 0.0402(9) 0.0813(13) -0.0006(9) 0.0100(11) -0.0036(8)
N1 0.0541(15) 0.0937(19) 0.103(2) -0.0188(17) -0.0169(16) -0.0099(14)
C1 0.117(3) 0.110(3) 0.088(3) -0.004(2) 0.037(3) -0.005(2)
C2 0.073(2) 0.0665(18) 0.076(2) -0.0054(17) 0.0079(18) -0.0025(15)
C3 0.0527(15) 0.0442(14) 0.0689(19) -0.0023(13) 0.0064(14) 0.0016(11)
C4 0.0436(13) 0.0377(12) 0.0690(18) -0.0046(12) -0.0017(13) -0.0032(10)
C5 0.0421(14) 0.0406(12) 0.0703(18) -0.0069(13) -0.0002(13) -0.0041(10)
C6 0.0403(13) 0.0435(12) 0.0642(16) -0.0051(12) 0.0018(12) -0.0045(10)
C7 0.0447(14) 0.0432(13) 0.0685(17) -0.0068(13) 0.0006(13) -0.0007(10)
C8 0.0634(17) 0.0523(15) 0.079(2) -0.0046(14) 0.0179(16) 0.0057(13)
C9 0.075(2) 0.0639(18) 0.090(2) -0.0178(17) 0.0139(19) 0.0085(15)
C10 0.152(4) 0.090(2) 0.082(2) 0.009(2) 0.040(3) 0.034(3)
C11 0.0513(18) 0.074(2) 0.145(4) -0.023(2) 0.031(2) -0.0138(15)
C12 0.0537(17) 0.0707(19) 0.0680(19) 0.0019(15) -0.0091(15) -0.0063(15)
C13 0.141(4) 0.090(3) 0.174(5) 0.001(3) 0.016(4) -0.054(3)
C14 0.080(3) 0.100(3) 0.129(4) -0.023(3) -0.018(3) -0.035(2)
C15 0.117(3) 0.119(3) 0.119(4) -0.049(3) -0.014(3) -0.014(3)
C16 0.118(4) 0.314(9) 0.159(5) -0.065(6) -0.076(4) 0.073(5)
C17 0.056(2) 0.157(4) 0.141(4) -0.033(3) -0.029(3) 0.005(2)
C18 0.072(3) 0.254(8) 0.216(7) -0.070(6) 0.022(4) -0.018(4)
C19 0.0521(16) 0.0451(13) 0.0649(17) -0.0047(13) 0.0023(14) 0.0038(11)
C20 0.0690(19) 0.0510(15) 0.083(2) 0.0076(15) -0.0031(17) 0.0016(14)
C21 0.090(3) 0.0607(19) 0.111(3) 0.020(2) 0.002(2) 0.0072(17)
C22 0.110(3) 0.076(2) 0.099(3) 0.018(2) -0.006(3) 0.028(2)
C23 0.083(2) 0.093(3) 0.089(2) -0.003(2) -0.024(2) 0.027(2)
C24 0.0644(19) 0.0646(18) 0.085(2) -0.0078(17) -0.0128(18) 0.0091(15)

loop_
_atom_type_symbol
_atom_type_description
_atom_type_scat_dispersion_real
_atom_type_scat_dispersion_imag
_atom_type_scat_source
C C 0.0181 0.0091 'International Tables Vol C Tables 4.2.6.8 and 6.1.1.4'
H H 0.0000 0.0000 'International Tables Vol C Tables 4.2.6.8 and 6.1.1.4'
N N 0.0311 0.0180 'International Tables Vol C Tables 4.2.6.8 and 6.1.1.4'
O O 0.0492 0.0322 'International Tables Vol C Tables 4.2.6.8 and 6.1.1.4'

loop_
_geom_angle_atom_site_label_1
_geom_angle_atom_site_label_2
_geom_angle_atom_site_label_3
_geom_angle
C12 O1 C4 117.4(2)
C12 N1 C17 116.8(3)
C12 N1 C14 124.4(3)
C17 N1 C14 118.7(3)
C3 C2 C1 123.5(3)
C2 C3 C4 127.5(3)
C5 C4 O1 120.7(2)
C5 C4 C3 124.9(3)
O1 C4 C3 114.3(2)
C4 C5 C6 127.4(2)
C5 C6 C19 110.8(2)
C5 C6 C7 108.39(19)
C19 C6 C7 113.7(2)
O3 C7 C8 109.4(2)
O3 C7 C6 109.4(2)
C8 C7 C6 117.2(2)
C11 C8 C9 108.3(3)
C11 C8 C10 110.8(3)
C9 C8 C10 107.5(3)
C11 C8 C7 110.8(3)
C9 C8 C7 107.9(2)
C10 C8 C7 111.4(3)
O2 C12 N1 126.1(3)
O2 C12 O1 122.2(2)
N1 C12 O1 111.7(3)
N1 C14 C15 113.3(4)
N1 C14 C13 111.7(4)
C15 C14 C13 113.5(4)
N1 C17 C16 111.5(4)
N1 C17 C18 110.6(5)
C16 C17 C18 112.2(4)
C24 C19 C20 117.8(3)
C24 C19 C6 121.5(2)
C20 C19 C6 120.6(2)
C21 C20 C19 121.6(3)
C22 C21 C20 120.4(3)
C21 C22 C23 119.2(3)
C22 C23 C24 120.7(3)
C19 C24 C23 120.3(3)

loop_
_geom_bond_atom_site_label_1
_geom_bond_atom_site_label_2
_geom_bond_distance
O1 C12 1.358(3)
O1 C4 1.415(3)
O2 C12 1.221(3)
O3 C7 1.419(3)
N1 C12 1.332(4)
N1 C17 1.479(5)
N1 C14 1.484(5)
C1 C2 1.499(5)
C2 C3 1.308(4)
C3 C4 1.450(4)
C4 C5 1.320(4)
C5 C6 1.504(4)
C6 C19 1.510(4)
C6 C7 1.559(3)
C7 C8 1.542(4)
C8 C11 1.531(5)
C8 C9 1.536(4)
C8 C10 1.537(5)
C13 C14 1.517(6)
C14 C15 1.508(6)
C16 C17 1.508(6)
C17 C18 1.530(8)
C19 C24 1.383(4)
C19 C20 1.386(4)
C20 C21 1.375(4)
C21 C22 1.363(5)
C22 C23 1.380(5)
C23 C24 1.388(5)

loop_
_geom_torsion_atom_site_label_1
_geom_torsion_atom_site_label_2
_geom_torsion_atom_site_label_3
_geom_torsion_atom_site_label_4
_geom_torsion
C1 C2 C3 C4 179.7(3)
C12 O1 C4 C5 76.2(3)
C12 O1 C4 C3 -106.8(3)
C2 C3 C4 C5 177.4(3)
C2 C3 C4 O1 0.6(4)
O1 C4 C5 C6 -5.3(4)
C3 C4 C5 C6 178.0(2)
C4 C5 C6 C19 113.9(3)
C4 C5 C6 C7 -120.7(3)
C5 C6 C7 O3 45.5(3)
C19 C6 C7 O3 169.2(2)
C5 C6 C7 C8 170.9(2)
C19 C6 C7 C8 -65.4(3)
O3 C7 C8 C11 73.5(3)
C6 C7 C8 C11 -51.8(3)
O3 C7 C8 C9 -44.8(3)
C6 C7 C8 C9 -170.2(3)
O3 C7 C8 C10 -162.6(3)
C6 C7 C8 C10 72.0(3)
C17 N1 C12 O2 -3.0(6)
C14 N1 C12 O2 -179.6(4)
C17 N1 C12 O1 177.0(3)
C14 N1 C12 O1 0.4(5)
C4 O1 C12 O2 5.1(4)
C4 O1 C12 N1 -174.9(3)
C12 N1 C14 C15 -64.6(5)
C17 N1 C14 C15 118.9(4)
C12 N1 C14 C13 65.2(5)
C17 N1 C14 C13 -111.3(4)
C12 N1 C17 C16 121.8(5)
C14 N1 C17 C16 -61.4(6)
C12 N1 C17 C18 -112.6(4)
C14 N1 C17 C18 64.2(5)
C5 C6 C19 C24 55.8(3)
C7 C6 C19 C24 -66.6(3)
C5 C6 C19 C20 -124.8(3)
C7 C6 C19 C20 112.8(3)
C24 C19 C20 C21 2.3(5)
C6 C19 C20 C21 -177.1(3)
C19 C20 C21 C22 -0.8(5)
C20 C21 C22 C23 -1.3(6)
C21 C22 C23 C24 1.8(6)
C20 C19 C24 C23 -1.7(4)
C6 C19 C24 C23 177.6(3)
C22 C23 C24 C19 -0.3(5)

loop_
_cod_related_entry_id
_cod_related_entry_code
_cod_related_entry_database
1 21199784 ChemSpider
